data_7019489
loop_
_publ_author_name
'Cvengro\<s, J\'an'
'Maennel, Elisabeth'
'Santschi, Nico'

_publ_section_title
;
 Synthesis and characterization of novel S,N and Se,N homodimetallic
 Ag(i)-complexes.
;
_journal_issue 24
_journal_name_full 'Dalton transactions (Cambridge, England : 2003)'
_journal_page_first 7415
_journal_page_last 7422
_journal_paper_doi 10.1039/c2dt30509g
_journal_volume 41
_journal_year 2012
_chemical_formula_moiety '2 (C40 H48 Ag2 N2 O3 S2), 4 (Cl O4)'
_chemical_formula_sum 'C80 H96 Ag4 Cl4 N4 O22 S4'
_chemical_formula_weight 2167.13
_chemical_melting_point ?
_chemical_name_systematic
;
?
;
_chemical_properties_physical 'light sensitive'
_space_group_IT_number 2
_symmetry_cell_setting triclinic
_symmetry_Int_Tables_number 2
_symmetry_space_group_name_Hall '-P 1'
_symmetry_space_group_name_H-M 'P -1'
_atom_sites_solution_hydrogens geom
_atom_sites_solution_primary direct
_atom_sites_solution_secondary difmap
_audit_creation_method SHELXL-97
_cell_angle_alpha 86.053(2)
_cell_angle_beta 89.515(2)
_cell_angle_gamma 64.611(2)
_cell_formula_units_Z 1
_cell_length_a 10.6111(3)
_cell_length_b 11.8157(3)
_cell_length_c 18.9074(5)
_cell_measurement_reflns_used 3945
_cell_measurement_temperature 100(2)
_cell_measurement_theta_max 24.22
_cell_measurement_theta_min 2.36
_cell_volume 2135.95(11)
_computing_cell_refinement 'Bruker SMART'
_computing_data_reduction 'Bruker SAINT'
_computing_molecular_graphics 'Bruker SHELXTL'
_computing_publication_material 'Bruker SHELXTL'
_computing_structure_refinement 'SHELXL-97 (Sheldrick, 1997)'
_computing_structure_solution 'SHELXS-97 (Sheldrick, 1990)'
_diffrn_ambient_temperature 100(2)
_diffrn_measured_fraction_theta_full 0.997
_diffrn_measured_fraction_theta_max 0.997
_diffrn_measurement_device_type 'CCD area detector'
_diffrn_measurement_method 'phi and omega scans'
_diffrn_radiation_monochromator graphite
_diffrn_radiation_source 'fine-focus sealed tube'
_diffrn_radiation_type MoK\a
_diffrn_radiation_wavelength 0.71073
_diffrn_reflns_av_R_equivalents 0.0500
_diffrn_reflns_av_sigmaI/netI 0.0719
_diffrn_reflns_limit_h_max 13
_diffrn_reflns_limit_h_min -13
_diffrn_reflns_limit_k_max 15
_diffrn_reflns_limit_k_min -15
_diffrn_reflns_limit_l_max 24
_diffrn_reflns_limit_l_min -24
_diffrn_reflns_number 23087
_diffrn_reflns_theta_full 27.10
_diffrn_reflns_theta_max 27.10
_diffrn_reflns_theta_min 1.08
_exptl_absorpt_coefficient_mu 1.201
_exptl_absorpt_correction_T_max 0.8883
_exptl_absorpt_correction_T_min 0.7934
_exptl_absorpt_correction_type empirical
_exptl_absorpt_process_details SADABS-2004/1
_exptl_crystal_colour colourless
_exptl_crystal_density_diffrn 1.685
_exptl_crystal_density_meas ?
_exptl_crystal_density_method 'not measured'
_exptl_crystal_description prism
_exptl_crystal_F_000 1100
_exptl_crystal_size_max 0.20
_exptl_crystal_size_mid 0.19
_exptl_crystal_size_min 0.10
_refine_diff_density_max 1.207
_refine_diff_density_min -0.851
_refine_diff_density_rms 0.125
_refine_ls_extinction_method none
_refine_ls_goodness_of_fit_ref 1.021
_refine_ls_hydrogen_treatment constr
_refine_ls_matrix_type full
_refine_ls_number_parameters 538
_refine_ls_number_reflns 9403
_refine_ls_number_restraints 0
_refine_ls_restrained_S_all 1.021
_refine_ls_R_factor_all 0.0831
_refine_ls_R_factor_gt 0.0497
_refine_ls_shift/su_max 0.001
_refine_ls_shift/su_mean 0.000
_refine_ls_structure_factor_coef Fsqd
_refine_ls_weighting_details 'calc w=1/[\s^2^(Fo^2^)+(0.0494P)^2^+3.9520P] where P=(Fo^2^+2Fc^2^)/3'
_refine_ls_weighting_scheme calc
_refine_ls_wR_factor_gt 0.1080
_refine_ls_wR_factor_ref 0.1261
_reflns_number_gt 6477
_reflns_number_total 9403
_reflns_threshold_expression >2sigma(I)
_cod_data_source_file c2dt30509g.txt
_cod_data_source_block nis818
_cod_depositor_comments
;
The following automatic conversions were performed:

'_chemical_melting_point' value 'not measured' was changed to '?' -
the value is undefined or not given.

'_symmetry_cell_setting' value
'Triclinic' changed to 'triclinic' according to
/home/saulius/struct/CIF-dictionaries/cif_core.dic dictionary named
'cif_core.dic' version 2.4.1 from 2010-06-29.

Automatic conversion script
Id: cif_fix_values 1891 2012-01-12 08:04:46Z andrius 

The following automatic conversions were performed:

'_exptl_crystal_density_meas' value 'not measured' was changed to '?'
- the value is perceived as not measured.

Automatic conversion script
Id: cif_fix_values 3008 2015-01-20 13:52:24Z robertas 
;
_cod_original_cell_volume 2135.95(10)
_cod_original_sg_symbol_H-M P-1
_cod_database_code 7019489

loop_
_symmetry_equiv_pos_as_xyz
'x, y, z'
'-x, -y, -z'

loop_
_atom_site_label
_atom_site_type_symbol
_atom_site_fract_x
_atom_site_fract_y
_atom_site_fract_z
_atom_site_U_iso_or_equiv
_atom_site_adp_type
_atom_site_occupancy
_atom_site_symmetry_multiplicity
_atom_site_calc_flag
_atom_site_refinement_flags
_atom_site_disorder_assembly
_atom_site_disorder_group
Ag1 Ag 0.67639(4) 0.66712(4) 0.38413(2) 0.02808(11) Uani 1 1 d . . .
Ag2 Ag 0.38681(4) 0.88328(4) 0.06901(2) 0.03073(12) Uani 1 1 d . . .
S1 S 0.46957(13) 0.69920(12) 0.47196(6) 0.0265(3) Uani 1 1 d . A .
S2 S 0.14829(13) 0.87703(11) 0.08033(6) 0.0233(3) Uani 1 1 d . . .
Cl20 Cl 0.53906(13) 1.07886(12) 0.10417(7) 0.0280(3) Uani 1 1 d . . .
Cl1A Cl 0.8109(6) 0.4198(5) 0.2840(3) 0.0271(9) Uani 0.734(11) 1 d P A 1
Cl1B Cl 0.838(2) 0.4051(19) 0.2990(10) 0.048(4) Uani 0.266(11) 1 d P A 2
O11 O 0.5887(5) 0.6847(5) 0.0944(2) 0.0574(12) Uani 1 1 d . . .
O12 O 0.4445(5) 1.0367(6) 0.1345(3) 0.0711(16) Uani 1 1 d . . .
O13 O 0.7734(6) 0.7936(5) 0.3289(3) 0.0683(15) Uani 1 1 d . A .
O14 O 0.8397(5) 0.6175(5) 0.4879(2) 0.0549(12) Uani 1 1 d . A .
O1A O 0.7753(7) 0.4276(7) 0.3603(4) 0.0404(19) Uiso 0.734(11) 1 d P A 1
O2A O 0.8014(7) 0.5386(6) 0.2604(4) 0.0484(18) Uiso 0.734(11) 1 d P A 1
O3A O 0.7145(6) 0.3857(6) 0.2497(3) 0.047(2) Uiso 0.734(11) 1 d P A 1
O4A O 0.9509(6) 0.3273(5) 0.2759(3) 0.0352(16) Uiso 0.734(11) 1 d P A 1
O20A O 0.4720(10) 1.1441(9) 0.0365(5) 0.067(3) Uiso 0.545(11) 1 d P . 1
O21A O 0.6711(11) 0.9878(10) 0.0917(6) 0.070(3) Uiso 0.545(11) 1 d P . 1
O22A O 0.5424(10) 1.1740(10) 0.1449(5) 0.065(3) Uiso 0.545(11) 1 d P . 1
O1B O 0.795(2) 0.4519(18) 0.3641(10) 0.037(5) Uiso 0.266(11) 1 d P A 2
O2B O 0.986(2) 0.354(2) 0.2970(13) 0.073(7) Uiso 0.266(11) 1 d P A 2
O3B O 0.797(2) 0.312(2) 0.2821(11) 0.065(7) Uiso 0.266(11) 1 d P A 2
O4B O 0.7748(18) 0.5219(16) 0.2401(10) 0.040(5) Uiso 0.266(11) 1 d P A 2
O20B O 0.6327(17) 1.0783(16) 0.1590(8) 0.103(6) Uiso 0.455(11) 1 d P . 2
O21B O 0.4910(18) 1.2017(17) 0.0766(10) 0.116(6) Uiso 0.455(11) 1 d P . 2
O22B O 0.6203(15) 1.0026(13) 0.0494(8) 0.084(5) Uiso 0.455(11) 1 d P . 2
N1 N 0.4553(4) 0.7390(4) 0.3137(2) 0.0199(8) Uani 1 1 d . A .
N2 N 0.3412(4) 0.8328(4) 0.2000(2) 0.0198(8) Uani 1 1 d . A .
C1 C 0.2411(5) 0.9394(4) 0.3099(2) 0.0205(10) Uani 1 1 d . A .
C3 C 0.4723(5) 0.7850(4) 0.2418(2) 0.0204(10) Uani 1 1 d . . .
H3A H 0.5458 0.7159 0.2178 0.024 Uiso 1 1 calc R A .
H3B H 0.5027 0.8530 0.2447 0.024 Uiso 1 1 calc R . .
C4 C 0.3399(5) 0.8323(4) 0.4228(2) 0.0216(10) Uani 1 1 d . . .
C5 C 0.0839(5) 0.8341(4) 0.0046(2) 0.0228(10) Uani 1 1 d . . .
C6 C 0.4873(5) 0.7625(5) 0.5520(3) 0.0270(11) Uani 1 1 d . . .
C7 C 0.3433(5) 0.8371(4) 0.3482(2) 0.0196(10) Uani 1 1 d . A .
C8 C 0.2372(5) 0.9294(5) 0.4570(3) 0.0255(11) Uani 1 1 d . A .
H8 H 0.2358 0.9245 0.5074 0.031 Uiso 1 1 calc R . .
C9 C 0.1368(5) 1.0335(5) 0.4188(3) 0.0276(11) Uani 1 1 d . . .
C10 C 0.1403(5) 1.0364(5) 0.3449(3) 0.0258(11) Uani 1 1 d . A .
H10 H 0.0721 1.1062 0.3179 0.031 Uiso 1 1 calc R . .
C11 C 0.4373(6) 0.7292(5) 0.6138(3) 0.0310(12) Uani 1 1 d . A .
H11 H 0.3901 0.6768 0.6130 0.037 Uiso 1 1 calc R . .
C12 C 0.5244(6) 0.8508(6) 0.6787(3) 0.0401(14) Uani 1 1 d . A .
H12 H 0.5382 0.8806 0.7221 0.048 Uiso 1 1 calc R . .
C13 C 0.5713(6) 0.8843(6) 0.6163(3) 0.0424(15) Uani 1 1 d . . .
H13 H 0.6165 0.9384 0.6168 0.051 Uiso 1 1 calc R A .
C14 C 0.5539(6) 0.8408(5) 0.5532(3) 0.0347(13) Uani 1 1 d . A .
H14 H 0.5874 0.8644 0.5106 0.042 Uiso 1 1 calc R . .
C15 C -0.0497(5) 0.8393(5) 0.0062(3) 0.0319(12) Uani 1 1 d . . .
H15 H -0.1044 0.8620 0.0474 0.038 Uiso 1 1 calc R . .
C16 C 0.1085(7) 0.7789(5) -0.1157(3) 0.0410(15) Uani 1 1 d . . .
H16 H 0.1609 0.7606 -0.1578 0.049 Uiso 1 1 calc R . .
C17 C 0.1634(6) 0.8045(5) -0.0556(3) 0.0316(12) Uani 1 1 d . . .
H17 H 0.2542 0.8018 -0.0558 0.038 Uiso 1 1 calc R . .
C18 C 0.4568(6) 0.7733(6) 0.6777(3) 0.0369(13) Uani 1 1 d . . .
H18 H 0.4236 0.7501 0.7205 0.044 Uiso 1 1 calc R A .
C19 C -0.0223(8) 0.7800(6) -0.1142(3) 0.0508(19) Uani 1 1 d . . .
H19 H -0.0581 0.7596 -0.1549 0.061 Uiso 1 1 calc R . .
C20 C -0.1013(7) 0.8104(5) -0.0542(4) 0.0449(17) Uani 1 1 d . . .
H20 H -0.1914 0.8116 -0.0540 0.054 Uiso 1 1 calc R . .
C21 C 0.0290(6) 1.1408(5) 0.4554(3) 0.0372(13) Uani 1 1 d . A .
H21A H 0.0661 1.2014 0.4646 0.056 Uiso 1 1 calc R . .
H21B H 0.0056 1.1088 0.5004 0.056 Uiso 1 1 calc R . .
H21C H -0.0551 1.1820 0.4250 0.056 Uiso 1 1 calc R . .
C22 C 0.2410(5) 0.9501(4) 0.2294(2) 0.0222(10) Uani 1 1 d . . .
H22A H 0.1460 0.9707 0.2110 0.027 Uiso 1 1 calc R A .
H22B H 0.2650 1.0197 0.2131 0.027 Uiso 1 1 calc R . .
C23 C 0.2910(5) 0.7366(4) 0.1978(2) 0.0194(10) Uani 1 1 d . . .
C24 C 0.3350(5) 0.6354(4) 0.2479(2) 0.0212(10) Uani 1 1 d . A .
C25 C 0.4324(5) 0.6247(4) 0.3089(3) 0.0243(11) Uani 1 1 d . . .
H25A H 0.3929 0.6079 0.3539 0.029 Uiso 1 1 calc R A .
H25B H 0.5234 0.5523 0.3030 0.029 Uiso 1 1 calc R . .
C26 C 0.2089(5) 0.5432(5) 0.1849(3) 0.0270(11) Uani 1 1 d . A .
C27 C 0.1618(5) 0.6459(5) 0.1355(3) 0.0233(10) Uani 1 1 d . . .
H27 H 0.1008 0.6506 0.0978 0.028 Uiso 1 1 calc R A .
C28 C 0.2034(5) 0.7422(4) 0.1409(2) 0.0197(10) Uani 1 1 d . A .
C31 C 0.1678(6) 0.4358(6) 0.1774(3) 0.0393(14) Uani 1 1 d . . .
H31A H 0.0890 0.4631 0.1436 0.059 Uiso 1 1 calc R A .
H31B H 0.1408 0.4114 0.2236 0.059 Uiso 1 1 calc R . .
H31C H 0.2472 0.3637 0.1600 0.059 Uiso 1 1 calc R . .
C32 C 0.8466(7) 0.5474(7) 0.5399(4) 0.0520(17) Uani 1 1 d . . .
C33 C 0.8964(8) 0.5640(9) 0.6089(4) 0.071(2) Uani 1 1 d . A .
H33A H 0.9215 0.6349 0.6042 0.107 Uiso 1 1 calc R . .
H33B H 0.9784 0.4874 0.6249 0.107 Uiso 1 1 calc R . .
H33C H 0.8224 0.5809 0.6435 0.107 Uiso 1 1 calc R . .
C34 C 0.8021(7) 0.4430(6) 0.5375(4) 0.0519(17) Uani 1 1 d . A .
H34A H 0.7064 0.4714 0.5542 0.078 Uiso 1 1 calc R . .
H34B H 0.8647 0.3704 0.5680 0.078 Uiso 1 1 calc R . .
H34C H 0.8061 0.4190 0.4886 0.078 Uiso 1 1 calc R . .
C40 C 0.2949(5) 0.5387(5) 0.2411(3) 0.0269(11) Uani 1 1 d . . .
H40 H 0.3268 0.4689 0.2752 0.032 Uiso 1 1 calc R A .
C54 C 0.8071(9) 0.8697(9) 0.3686(5) 0.075(2) Uani 1 1 d . . .
H54A H 0.8845 0.8196 0.4026 0.090 Uiso 1 1 calc R A 1
H54B H 0.7256 0.9254 0.3950 0.090 Uiso 1 1 calc R A 1
C55 C 0.8350(9) 0.7873(8) 0.2585(4) 0.068(2) Uani 1 1 d . . .
H55A H 0.8918 0.6988 0.2482 0.081 Uiso 1 1 calc R A 1
H55B H 0.7610 0.8273 0.2213 0.081 Uiso 1 1 calc R A 1
C82 C 0.5752(7) 0.5738(6) 0.0722(4) 0.0538(18) Uani 1 1 d . . .
H82A H 0.6054 0.5063 0.1110 0.065 Uiso 1 1 calc R . .
H82B H 0.4774 0.5952 0.0584 0.065 Uiso 1 1 calc R . .
C83 C 0.6655(9) 0.5346(7) 0.0119(4) 0.067(2) Uani 1 1 d . . .
H83A H 0.6196 0.5854 -0.0322 0.080 Uiso 1 1 calc R . .
H83B H 0.6948 0.4446 0.0050 0.080 Uiso 1 1 calc R . .
C84 C 0.7925(9) 0.5601(7) 0.0352(6) 0.089(3) Uani 1 1 d . . .
H84A H 0.8639 0.4859 0.0623 0.107 Uiso 1 1 calc R . .
H84B H 0.8362 0.5833 -0.0063 0.107 Uiso 1 1 calc R . .
C85 C 0.7256(8) 0.6661(9) 0.0802(4) 0.074(3) Uani 1 1 d . . .
H85A H 0.7797 0.6485 0.1252 0.089 Uiso 1 1 calc R . .
H85B H 0.7249 0.7432 0.0557 0.089 Uiso 1 1 calc R . .
C56A C 0.922(2) 0.854(2) 0.2607(9) 0.072(5) Uiso 0.60(3) 1 d P A 1
H56A H 0.9264 0.8925 0.2131 0.087 Uiso 0.60(3) 1 calc PR A 1
H56B H 1.0176 0.7965 0.2775 0.087 Uiso 0.60(3) 1 calc PR A 1
C57B C 0.914(2) 0.897(2) 0.3339(11) 0.049(6) Uiso 0.40(3) 1 d P A 2
H57A H 1.0081 0.8291 0.3438 0.058 Uiso 0.40(3) 1 calc PR A 2
H57B H 0.9111 0.9778 0.3476 0.058 Uiso 0.40(3) 1 calc PR A 2
C57A C 0.854(2) 0.950(2) 0.3102(10) 0.075(5) Uiso 0.60(3) 1 d P A 1
H57C H 0.7729 1.0231 0.2881 0.090 Uiso 0.60(3) 1 calc PR A 1
H57D H 0.9199 0.9791 0.3306 0.090 Uiso 0.60(3) 1 calc PR A 1
C56B C 0.867(3) 0.906(3) 0.2544(11) 0.058(6) Uiso 0.40(3) 1 d P A 2
H56C H 0.9422 0.8982 0.2212 0.070 Uiso 0.40(3) 1 calc PR A 2
H56D H 0.7824 0.9849 0.2415 0.070 Uiso 0.40(3) 1 calc PR A 2

loop_
_atom_site_aniso_label
_atom_site_aniso_U_11
_atom_site_aniso_U_22
_atom_site_aniso_U_33
_atom_site_aniso_U_23
_atom_site_aniso_U_13
_atom_site_aniso_U_12
Ag1 0.0241(2) 0.0324(2) 0.0246(2) -0.00152(17) -0.00342(16) -0.00918(17)
Ag2 0.0391(2) 0.0371(3) 0.0217(2) 0.00307(17) 0.00008(17) -0.0226(2)
S1 0.0356(7) 0.0256(7) 0.0185(6) 0.0029(5) -0.0054(5) -0.0138(6)
S2 0.0312(6) 0.0205(6) 0.0191(6) 0.0018(5) -0.0062(5) -0.0122(5)
Cl20 0.0304(6) 0.0324(7) 0.0247(6) 0.0004(5) 0.0043(5) -0.0173(5)
Cl1A 0.0288(17) 0.023(2) 0.0263(17) -0.0027(16) -0.0016(11) -0.0074(15)
Cl1B 0.042(8) 0.031(4) 0.056(10) 0.019(6) 0.025(6) -0.004(5)
O11 0.051(3) 0.067(3) 0.045(3) -0.014(2) 0.010(2) -0.015(2)
O12 0.075(3) 0.117(5) 0.053(3) 0.000(3) 0.014(3) -0.073(4)
O13 0.094(4) 0.085(4) 0.059(3) -0.024(3) 0.026(3) -0.068(3)
O14 0.052(3) 0.067(3) 0.042(3) 0.007(2) -0.006(2) -0.022(2)
N1 0.0215(19) 0.019(2) 0.018(2) 0.0011(16) -0.0030(16) -0.0072(16)
N2 0.0217(19) 0.017(2) 0.021(2) 0.0006(16) -0.0003(16) -0.0093(16)
C1 0.024(2) 0.022(3) 0.020(2) 0.001(2) -0.0006(19) -0.014(2)
C3 0.024(2) 0.022(2) 0.018(2) 0.0023(19) -0.0009(19) -0.012(2)
C4 0.027(2) 0.022(3) 0.020(2) 0.000(2) -0.001(2) -0.014(2)
C5 0.033(3) 0.019(2) 0.017(2) 0.002(2) -0.007(2) -0.012(2)
C6 0.031(3) 0.031(3) 0.020(3) 0.000(2) -0.002(2) -0.015(2)
C7 0.018(2) 0.021(2) 0.020(2) -0.0022(19) 0.0000(18) -0.0083(19)
C8 0.033(3) 0.032(3) 0.015(2) -0.001(2) 0.004(2) -0.016(2)
C9 0.026(3) 0.030(3) 0.027(3) -0.008(2) 0.011(2) -0.011(2)
C10 0.024(2) 0.019(3) 0.031(3) 0.001(2) 0.002(2) -0.006(2)
C11 0.043(3) 0.035(3) 0.021(3) 0.009(2) -0.005(2) -0.024(3)
C12 0.048(3) 0.054(4) 0.023(3) -0.009(3) 0.001(3) -0.025(3)
C13 0.049(3) 0.061(4) 0.035(3) -0.009(3) 0.000(3) -0.040(3)
C14 0.046(3) 0.045(4) 0.024(3) 0.001(3) 0.005(2) -0.030(3)
C15 0.033(3) 0.028(3) 0.036(3) 0.008(2) -0.009(2) -0.016(2)
C16 0.074(4) 0.024(3) 0.023(3) -0.002(2) -0.006(3) -0.019(3)
C17 0.044(3) 0.024(3) 0.027(3) 0.001(2) -0.004(2) -0.015(2)
C18 0.047(3) 0.045(4) 0.018(3) 0.004(2) 0.003(2) -0.021(3)
C19 0.089(5) 0.030(3) 0.042(4) 0.008(3) -0.036(4) -0.034(3)
C20 0.053(4) 0.035(3) 0.054(4) 0.016(3) -0.031(3) -0.027(3)
C21 0.043(3) 0.031(3) 0.033(3) -0.004(3) 0.013(3) -0.012(3)
C22 0.026(2) 0.019(2) 0.020(2) 0.003(2) -0.006(2) -0.009(2)
C23 0.020(2) 0.019(2) 0.020(2) -0.0014(19) 0.0029(19) -0.0091(19)
C24 0.027(2) 0.020(2) 0.015(2) 0.0018(19) 0.0018(19) -0.009(2)
C25 0.032(3) 0.020(3) 0.022(2) 0.004(2) -0.004(2) -0.014(2)
C26 0.035(3) 0.024(3) 0.028(3) -0.005(2) 0.006(2) -0.017(2)
C27 0.027(2) 0.026(3) 0.019(2) 0.002(2) -0.003(2) -0.014(2)
C28 0.020(2) 0.021(2) 0.018(2) -0.0013(19) 0.0023(18) -0.0086(19)
C31 0.058(4) 0.041(4) 0.033(3) 0.002(3) -0.007(3) -0.035(3)
C32 0.041(3) 0.056(4) 0.050(4) 0.002(4) 0.006(3) -0.013(3)
C33 0.063(5) 0.104(7) 0.045(4) 0.005(4) -0.005(4) -0.036(5)
C34 0.056(4) 0.047(4) 0.053(4) -0.004(3) 0.009(3) -0.022(3)
C40 0.035(3) 0.028(3) 0.020(3) 0.001(2) 0.000(2) -0.016(2)
C54 0.077(6) 0.090(7) 0.077(6) -0.027(5) 0.019(5) -0.050(5)
C55 0.097(6) 0.088(6) 0.050(4) -0.013(4) 0.018(4) -0.069(5)
C82 0.053(4) 0.044(4) 0.066(5) -0.011(4) 0.006(4) -0.021(3)
C83 0.090(6) 0.039(4) 0.061(5) -0.004(4) 0.016(4) -0.017(4)
C84 0.074(6) 0.040(5) 0.140(9) -0.002(5) 0.058(6) -0.015(4)
C85 0.059(5) 0.130(8) 0.035(4) -0.013(5) 0.012(3) -0.041(5)

loop_
_atom_type_symbol
_atom_type_description
_atom_type_scat_dispersion_real
_atom_type_scat_dispersion_imag
_atom_type_scat_source
C C 0.0033 0.0016 'International Tables Vol C Tables 4.2.6.8 and 6.1.1.4'
H H 0.0000 0.0000 'International Tables Vol C Tables 4.2.6.8 and 6.1.1.4'
N N 0.0061 0.0033 'International Tables Vol C Tables 4.2.6.8 and 6.1.1.4'
O O 0.0106 0.0060 'International Tables Vol C Tables 4.2.6.8 and 6.1.1.4'
S S 0.1246 0.1234 'International Tables Vol C Tables 4.2.6.8 and 6.1.1.4'
Ag Ag -0.8971 1.1015 'International Tables Vol C Tables 4.2.6.8 and 6.1.1.4'
Cl Cl 0.1484 0.1585 'International Tables Vol C Tables 4.2.6.8 and 6.1.1.4'

loop_
_geom_angle_atom_site_label_1
_geom_angle_atom_site_label_2
_geom_angle_atom_site_label_3
_geom_angle
_geom_angle_site_symmetry_1
_geom_angle_site_symmetry_3
O13 Ag1 O1B 114.5(5) . .
O13 Ag1 N1 100.62(17) . .
O1B Ag1 N1 103.7(5) . .
O13 Ag1 O14 90.43(17) . .
O1B Ag1 O14 86.0(5) . .
N1 Ag1 O14 160.38(14) . .
O13 Ag1 O1A 120.4(2) . .
O1B Ag1 O1A 7.8(5) . .
N1 Ag1 O1A 97.07(18) . .
O14 Ag1 O1A 91.10(19) . .
O13 Ag1 S1 136.37(14) . .
O1B Ag1 S1 109.0(5) . .
N1 Ag1 S1 71.13(9) . .
O14 Ag1 S1 89.67(11) . .
O1A Ag1 S1 103.26(16) . .
O11 Ag2 O20A 75.4(3) . 2_675
O11 Ag2 O22B 116.5(3) . 2_675
O20A Ag2 O22B 41.0(4) 2_675 2_675
O11 Ag2 O12 103.25(17) . .
O20A Ag2 O12 102.4(3) 2_675 .
O22B Ag2 O12 92.3(3) 2_675 .
O11 Ag2 S2 115.78(12) . .
O20A Ag2 S2 127.8(2) 2_675 .
O22B Ag2 S2 105.9(3) 2_675 .
O12 Ag2 S2 121.46(12) . .
O11 Ag2 N2 79.79(14) . .
O20A Ag2 N2 154.6(2) 2_675 .
O22B Ag2 N2 162.7(3) 2_675 .
O12 Ag2 N2 77.59(13) . .
S2 Ag2 N2 69.06(8) . .
C6 S1 C4 102.8(2) . .
C6 S1 Ag1 112.56(17) . .
C4 S1 Ag1 96.31(16) . .
C28 S2 C5 104.4(2) . .
C28 S2 Ag2 96.81(15) . .
C5 S2 Ag2 116.71(17) . .
O21B Cl20 O21A 122.8(8) . .
O21B Cl20 O12 119.4(7) . .
O21A Cl20 O12 116.6(5) . .
O21B Cl20 O22A 58.6(8) . .
O21A Cl20 O22A 112.4(6) . .
O12 Cl20 O22A 108.6(5) . .
O21B Cl20 O20B 99.9(10) . .
O21A Cl20 O20B 71.7(8) . .
O12 Cl20 O20B 108.7(7) . .
O22A Cl20 O20B 47.0(7) . .
O21B Cl20 O22B 105.9(9) . .
O21A Cl20 O22B 38.4(6) . .
O12 Cl20 O22B 113.2(6) . .
O22A Cl20 O22B 137.3(7) . .
O20B Cl20 O22B 108.7(8) . .
O21B Cl20 O20A 46.5(7) . .
O21A Cl20 O20A 109.1(6) . .
O12 Cl20 O20A 104.1(4) . .
O22A Cl20 O20A 105.0(6) . .
O20B Cl20 O20A 142.3(8) . .
O22B Cl20 O20A 73.5(7) . .
O2A Cl1A O3A 114.1(5) . .
O2A Cl1A O4A 109.3(6) . .
O3A Cl1A O4A 110.4(5) . .
O2A Cl1A O1A 105.8(5) . .
O3A Cl1A O1A 106.8(6) . .
O4A Cl1A O1A 110.2(5) . .
O1B Cl1B O3B 114.6(18) . .
O1B Cl1B O2B 109.1(16) . .
O3B Cl1B O2B 108.4(19) . .
O1B Cl1B O4B 107.2(16) . .
O3B Cl1B O4B 109.3(17) . .
O2B Cl1B O4B 108.0(16) . .
C85 O11 C82 106.5(6) . .
C85 O11 Ag2 123.5(5) . .
C82 O11 Ag2 115.3(4) . .
Cl20 O12 Ag2 118.5(3) . .
C54 O13 C55 109.7(5) . .
C54 O13 Ag1 119.4(5) . .
C55 O13 Ag1 129.5(4) . .
C32 O14 Ag1 125.5(4) . .
Cl1A O1A Ag1 105.9(4) . .
Cl20 O20A Ag2 119.3(5) . 2_675
Cl1B O1B Ag1 125.1(14) . .
Cl20 O22B Ag2 116.1(8) . 2_675
C7 N1 C3 110.1(4) . .
C7 N1 C25 113.0(4) . .
C3 N1 C25 108.5(4) . .
C7 N1 Ag1 110.1(3) . .
C3 N1 Ag1 110.2(3) . .
C25 N1 Ag1 104.7(3) . .
C23 N2 C3 110.5(4) . .
C23 N2 C22 114.2(4) . .
C3 N2 C22 108.3(3) . .
C23 N2 Ag2 105.4(3) . .
C3 N2 Ag2 109.6(3) . .
C22 N2 Ag2 108.8(3) . .
C7 C1 C10 120.3(4) . .
C7 C1 C22 120.7(4) . .
C10 C1 C22 118.9(4) . .
N1 C3 N2 111.3(4) . .
C8 C4 C7 120.4(4) . .
C8 C4 S1 121.1(4) . .
C7 C4 S1 118.5(4) . .
C17 C5 C15 121.5(5) . .
C17 C5 S2 119.6(4) . .
C15 C5 S2 118.8(4) . .
C11 C6 C14 120.1(5) . .
C11 C6 S1 118.9(4) . .
C14 C6 S1 121.0(4) . .
C1 C7 C4 118.6(4) . .
C1 C7 N1 121.8(4) . .
C4 C7 N1 119.6(4) . .
C9 C8 C4 121.1(4) . .
C8 C9 C10 117.9(5) . .
C8 C9 C21 121.4(5) . .
C10 C9 C21 120.6(5) . .
C1 C10 C9 121.6(5) . .
C6 C11 C18 119.5(5) . .
C13 C12 C18 119.3(5) . .
C14 C13 C12 121.1(5) . .
C13 C14 C6 119.8(5) . .
C5 C15 C20 118.4(6) . .
C19 C16 C17 120.0(6) . .
C5 C17 C16 119.1(5) . .
C12 C18 C11 120.2(5) . .
C20 C19 C16 120.6(5) . .
C19 C20 C15 120.4(6) . .
N2 C22 C1 112.4(4) . .
C24 C23 C28 119.6(4) . .
C24 C23 N2 121.2(4) . .
C28 C23 N2 119.1(4) . .
C23 C24 C40 120.0(4) . .
C23 C24 C25 121.0(4) . .
C40 C24 C25 118.9(4) . .
N1 C25 C24 113.0(4) . .
C27 C26 C40 119.4(4) . .
C27 C26 C31 120.3(4) . .
C40 C26 C31 120.3(5) . .
C26 C27 C28 120.5(4) . .
C27 C28 C23 119.7(4) . .
C27 C28 S2 123.6(3) . .
C23 C28 S2 116.6(3) . .
O14 C32 C33 120.9(7) . .
O14 C32 C34 122.5(6) . .
C33 C32 C34 116.7(7) . .
C26 C40 C24 120.8(5) . .
O13 C54 C57B 110.0(9) . .
O13 C54 C57A 103.7(8) . .
C57B C54 C57A 29.0(8) . .
C56A C55 O13 106.3(8) . .
C56A C55 C56B 24.3(9) . .
O13 C55 C56B 101.6(9) . .
C83 C82 O11 105.1(6) . .
C82 C83 C84 101.6(6) . .
C85 C84 C83 102.2(6) . .
O11 C85 C84 110.2(7) . .
C55 C56A C57A 104.9(13) . .
C54 C57B C56B 99.8(15) . .
C56A C57A C54 99.1(14) . .
C57B C56B C55 97.9(16) . .

loop_
_geom_bond_atom_site_label_1
_geom_bond_atom_site_label_2
_geom_bond_distance
_geom_bond_site_symmetry_2
Ag1 O13 2.339(5) .
Ag1 O1B 2.361(19) .
Ag1 N1 2.488(4) .
Ag1 O14 2.495(4) .
Ag1 O1A 2.634(7) .
Ag1 S1 2.6514(14) .
Ag2 O11 2.425(5) .
Ag2 O20A 2.440(10) 2_675
Ag2 O22B 2.517(15) 2_675
Ag2 O12 2.543(5) .
Ag2 S2 2.5702(13) .
Ag2 N2 2.597(4) .
S1 C6 1.779(5) .
S1 C4 1.788(5) .
S2 C28 1.775(5) .
S2 C5 1.785(4) .
Cl20 O21B 1.380(18) .
Cl20 O21A 1.383(10) .
Cl20 O12 1.400(4) .
Cl20 O22A 1.418(10) .
Cl20 O20B 1.440(15) .
Cl20 O22B 1.441(14) .
Cl20 O20A 1.465(10) .
Cl1A O2A 1.404(9) .
Cl1A O3A 1.424(8) .
Cl1A O4A 1.432(8) .
Cl1A O1A 1.488(10) .
Cl1B O1B 1.38(3) .
Cl1B O3B 1.40(3) .
Cl1B O2B 1.42(3) .
Cl1B O4B 1.61(2) .
O11 C85 1.400(8) .
O11 C82 1.467(8) .
O13 C54 1.369(8) .
O13 C55 1.470(8) .
O14 C32 1.224(8) .
O20A Ag2 2.440(10) 2_675
O22B Ag2 2.517(15) 2_675
N1 C7 1.446(6) .
N1 C3 1.468(6) .
N1 C25 1.480(6) .
N2 C23 1.450(6) .
N2 C3 1.471(6) .
N2 C22 1.481(6) .
C1 C7 1.390(6) .
C1 C10 1.392(7) .
C1 C22 1.518(6) .
C4 C8 1.393(7) .
C4 C7 1.408(6) .
C5 C17 1.384(7) .
C5 C15 1.392(7) .
C6 C11 1.381(7) .
C6 C14 1.386(7) .
C8 C9 1.392(7) .
C9 C10 1.395(7) .
C9 C21 1.503(7) .
C11 C18 1.399(7) .
C12 C13 1.376(8) .
C12 C18 1.385(8) .
C13 C14 1.374(7) .
C15 C20 1.396(7) .
C16 C19 1.383(9) .
C16 C17 1.390(7) .
C19 C20 1.379(10) .
C23 C24 1.385(6) .
C23 C28 1.407(6) .
C24 C40 1.393(7) .
C24 C25 1.517(6) .
C26 C27 1.388(7) .
C26 C40 1.389(7) .
C26 C31 1.524(7) .
C27 C28 1.395(6) .
C32 C33 1.467(9) .
C32 C34 1.502(9) .
C54 C57B 1.446(18) .
C54 C57A 1.619(18) .
C55 C56A 1.448(16) .
C55 C56B 1.58(2) .
C82 C83 1.451(10) .
C83 C84 1.573(12) .
C84 C85 1.473(11) .
C56A C57A 1.46(3) .
C57B C56B 1.57(3) .

loop_
_geom_torsion_atom_site_label_1
_geom_torsion_atom_site_label_2
_geom_torsion_atom_site_label_3
_geom_torsion_atom_site_label_4
_geom_torsion
_geom_torsion_site_symmetry_1
_geom_torsion_site_symmetry_4
O13 Ag1 S1 C6 -56.8(3) . .
O1B Ag1 S1 C6 119.1(5) . .
N1 Ag1 S1 C6 -142.4(2) . .
O14 Ag1 S1 C6 33.5(2) . .
O1A Ag1 S1 C6 124.5(2) . .
O13 Ag1 S1 C4 49.9(2) . .
O1B Ag1 S1 C4 -134.2(5) . .
N1 Ag1 S1 C4 -35.69(17) . .
O14 Ag1 S1 C4 140.21(19) . .
O1A Ag1 S1 C4 -128.7(2) . .
O11 Ag2 S2 C28 24.7(2) . .
O20A Ag2 S2 C28 115.9(3) 2_675 .
O22B Ag2 S2 C28 155.4(4) 2_675 .
O12 Ag2 S2 C28 -101.8(2) . .
N2 Ag2 S2 C28 -42.02(18) . .
O11 Ag2 S2 C5 -85.2(2) . .
O20A Ag2 S2 C5 6.0(4) 2_675 .
O22B Ag2 S2 C5 45.5(4) 2_675 .
O12 Ag2 S2 C5 148.4(2) . .
N2 Ag2 S2 C5 -151.9(2) . .
O20A Ag2 O11 C85 44.1(5) 2_675 .
O22B Ag2 O11 C85 44.0(6) 2_675 .
O12 Ag2 O11 C85 -55.4(5) . .
S2 Ag2 O11 C85 169.4(4) . .
N2 Ag2 O11 C85 -130.0(5) . .
O20A Ag2 O11 C82 -89.5(5) 2_675 .
O22B Ag2 O11 C82 -89.7(6) 2_675 .
O12 Ag2 O11 C82 170.9(4) . .
S2 Ag2 O11 C82 35.8(4) . .
N2 Ag2 O11 C82 96.4(4) . .
O21B Cl20 O12 Ag2 109.3(9) . .
O21A Cl20 O12 Ag2 -58.7(6) . .
O22A Cl20 O12 Ag2 173.1(5) . .
O20B Cl20 O12 Ag2 -137.2(8) . .
O22B Cl20 O12 Ag2 -16.3(8) . .
O20A Cl20 O12 Ag2 61.5(5) . .
O11 Ag2 O12 Cl20 77.5(4) . .
O20A Ag2 O12 Cl20 -0.2(4) 2_675 .
O22B Ag2 O12 Cl20 -40.4(5) 2_675 .
S2 Ag2 O12 Cl20 -150.5(3) . .
N2 Ag2 O12 Cl20 153.8(4) . .
O1B Ag1 O13 C54 -126.2(8) . .
N1 Ag1 O13 C54 123.3(6) . .
O14 Ag1 O13 C54 -40.4(6) . .
O1A Ag1 O13 C54 -132.0(6) . .
S1 Ag1 O13 C54 49.5(7) . .
O1B Ag1 O13 C55 38.7(9) . .
N1 Ag1 O13 C55 -71.8(7) . .
O14 Ag1 O13 C55 124.5(7) . .
O1A Ag1 O13 C55 32.9(7) . .
S1 Ag1 O13 C55 -145.6(6) . .
O13 Ag1 O14 C32 -178.2(6) . .
O1B Ag1 O14 C32 -63.7(7) . .
N1 Ag1 O14 C32 57.0(8) . .
O1A Ag1 O14 C32 -57.8(6) . .
S1 Ag1 O14 C32 45.4(6) . .
O2A Cl1A O1A Ag1 10.6(6) . .
O3A Cl1A O1A Ag1 -111.4(4) . .
O4A Cl1A O1A Ag1 128.7(4) . .
O13 Ag1 O1A Cl1A -37.6(5) . .
O1B Ag1 O1A Cl1A -80(4) . .
N1 Ag1 O1A Cl1A 69.1(4) . .
O14 Ag1 O1A Cl1A -128.8(4) . .
S1 Ag1 O1A Cl1A 141.3(4) . .
O21B Cl20 O20A Ag2 103.8(12) . 2_675
O21A Cl20 O20A Ag2 -13.7(8) . 2_675
O12 Cl20 O20A Ag2 -138.9(5) . 2_675
O22A Cl20 O20A Ag2 107.0(6) . 2_675
O20B Cl20 O20A Ag2 70.9(13) . 2_675
O22B Cl20 O20A Ag2 -28.5(7) . 2_675
O3B Cl1B O1B Ag1 -128.7(17) . .
O2B Cl1B O1B Ag1 109.5(17) . .
O4B Cl1B O1B Ag1 -7(2) . .
O13 Ag1 O1B Cl1B -46.9(17) . .
N1 Ag1 O1B Cl1B 61.8(16) . .
O14 Ag1 O1B Cl1B -135.5(16) . .
O1A Ag1 O1B Cl1B 93(5) . .
S1 Ag1 O1B Cl1B 136.3(15) . .
O21B Cl20 O22B Ag2 -7.2(11) . 2_675
O21A Cl20 O22B Ag2 -130.5(15) . 2_675
O12 Cl20 O22B Ag2 125.3(6) . 2_675
O22A Cl20 O22B Ag2 -67.8(13) . 2_675
O20B Cl20 O22B Ag2 -113.8(9) . 2_675
O20A Cl20 O22B Ag2 26.7(6) . 2_675
O13 Ag1 N1 C7 -93.8(3) . .
O1B Ag1 N1 C7 147.5(6) . .
O14 Ag1 N1 C7 29.5(6) . .
O1A Ag1 N1 C7 143.4(3) . .
S1 Ag1 N1 C7 41.8(3) . .
O13 Ag1 N1 C3 27.8(3) . .
O1B Ag1 N1 C3 -90.9(6) . .
O14 Ag1 N1 C3 151.1(4) . .
O1A Ag1 N1 C3 -95.0(3) . .
S1 Ag1 N1 C3 163.4(3) . .
O13 Ag1 N1 C25 144.4(3) . .
O1B Ag1 N1 C25 25.7(6) . .
O14 Ag1 N1 C25 -92.4(5) . .
O1A Ag1 N1 C25 21.6(3) . .
S1 Ag1 N1 C25 -80.1(3) . .
O11 Ag2 N2 C23 -76.2(3) . .
O20A Ag2 N2 C23 -89.5(6) 2_675 .
O22B Ag2 N2 C23 122.5(11) 2_675 .
O12 Ag2 N2 C23 177.7(3) . .
S2 Ag2 N2 C23 46.7(2) . .
O11 Ag2 N2 C3 42.8(3) . .
O20A Ag2 N2 C3 29.4(7) 2_675 .
O22B Ag2 N2 C3 -118.6(11) 2_675 .
O12 Ag2 N2 C3 -63.4(3) . .
S2 Ag2 N2 C3 165.6(3) . .
O11 Ag2 N2 C22 161.0(3) . .
O20A Ag2 N2 C22 147.6(6) 2_675 .
O22B Ag2 N2 C22 -0.4(12) 2_675 .
O12 Ag2 N2 C22 54.8(3) . .
S2 Ag2 N2 C22 -76.2(3) . .
C7 N1 C3 N2 -56.1(5) . .
C25 N1 C3 N2 68.1(5) . .
Ag1 N1 C3 N2 -177.7(3) . .
C23 N2 C3 N1 -56.4(5) . .
C22 N2 C3 N1 69.3(5) . .
Ag2 N2 C3 N1 -172.1(3) . .
C6 S1 C4 C8 -29.5(4) . .
Ag1 S1 C4 C8 -144.4(4) . .
C6 S1 C4 C7 150.6(4) . .
Ag1 S1 C4 C7 35.7(4) . .
C28 S2 C5 C17 -104.4(4) . .
Ag2 S2 C5 C17 1.0(5) . .
C28 S2 C5 C15 79.7(4) . .
Ag2 S2 C5 C15 -174.8(3) . .
C4 S1 C6 C11 109.3(4) . .
Ag1 S1 C6 C11 -148.2(4) . .
C4 S1 C6 C14 -72.8(5) . .
Ag1 S1 C6 C14 29.7(5) . .
C10 C1 C7 C4 1.8(7) . .
C22 C1 C7 C4 179.2(4) . .
C10 C1 C7 N1 -175.6(4) . .
C22 C1 C7 N1 1.8(6) . .
C8 C4 C7 C1 -1.0(7) . .
S1 C4 C7 C1 178.9(3) . .
C8 C4 C7 N1 176.5(4) . .
S1 C4 C7 N1 -3.6(6) . .
C3 N1 C7 C1 20.2(5) . .
C25 N1 C7 C1 -101.3(5) . .
Ag1 N1 C7 C1 141.9(4) . .
C3 N1 C7 C4 -157.2(4) . .
C25 N1 C7 C4 81.3(5) . .
Ag1 N1 C7 C4 -35.5(5) . .
C7 C4 C8 C9 -0.6(7) . .
S1 C4 C8 C9 179.5(4) . .
C4 C8 C9 C10 1.4(7) . .
C4 C8 C9 C21 -177.8(5) . .
C7 C1 C10 C9 -1.0(7) . .
C22 C1 C10 C9 -178.5(4) . .
C8 C9 C10 C1 -0.6(7) . .
C21 C9 C10 C1 178.5(5) . .
C14 C6 C11 C18 -1.1(8) . .
S1 C6 C11 C18 176.8(4) . .
C18 C12 C13 C14 -0.9(10) . .
C12 C13 C14 C6 0.4(10) . .
C11 C6 C14 C13 0.6(9) . .
S1 C6 C14 C13 -177.3(5) . .
C17 C5 C15 C20 1.8(8) . .
S2 C5 C15 C20 177.5(4) . .
C15 C5 C17 C16 -0.3(8) . .
S2 C5 C17 C16 -176.0(4) . .
C19 C16 C17 C5 -1.7(8) . .
C13 C12 C18 C11 0.3(9) . .
C6 C11 C18 C12 0.7(9) . .
C17 C16 C19 C20 2.2(9) . .
C16 C19 C20 C15 -0.6(9) . .
C5 C15 C20 C19 -1.3(8) . .
C23 N2 C22 C1 79.9(5) . .
C3 N2 C22 C1 -43.6(5) . .
Ag2 N2 C22 C1 -162.6(3) . .
C7 C1 C22 N2 10.5(6) . .
C10 C1 C22 N2 -172.1(4) . .
C3 N2 C23 C24 20.5(6) . .
C22 N2 C23 C24 -101.9(5) . .
Ag2 N2 C23 C24 138.8(4) . .
C3 N2 C23 C28 -155.3(4) . .
C22 N2 C23 C28 82.4(5) . .
Ag2 N2 C23 C28 -36.9(5) . .
C28 C23 C24 C40 1.4(7) . .
N2 C23 C24 C40 -174.3(4) . .
C28 C23 C24 C25 178.5(4) . .
N2 C23 C24 C25 2.7(7) . .
C7 N1 C25 C24 80.7(5) . .
C3 N1 C25 C24 -41.7(5) . .
Ag1 N1 C25 C24 -159.4(3) . .
C23 C24 C25 N1 8.4(7) . .
C40 C24 C25 N1 -174.5(4) . .
C40 C26 C27 C28 1.8(8) . .
C31 C26 C27 C28 -177.6(5) . .
C26 C27 C28 C23 -1.5(7) . .
C26 C27 C28 S2 -179.9(4) . .
C24 C23 C28 C27 -0.1(7) . .
N2 C23 C28 C27 175.7(4) . .
C24 C23 C28 S2 178.4(4) . .
N2 C23 C28 S2 -5.8(6) . .
C5 S2 C28 C27 -17.4(5) . .
Ag2 S2 C28 C27 -137.3(4) . .
C5 S2 C28 C23 164.2(4) . .
Ag2 S2 C28 C23 44.3(4) . .
Ag1 O14 C32 C33 -153.1(5) . .
Ag1 O14 C32 C34 25.4(9) . .
C27 C26 C40 C24 -0.5(8) . .
C31 C26 C40 C24 179.0(5) . .
C23 C24 C40 C26 -1.1(8) . .
C25 C24 C40 C26 -178.3(5) . .
C55 O13 C54 C57B -11.5(14) . .
Ag1 O13 C54 C57B 156.2(12) . .
C55 O13 C54 C57A 18.1(12) . .
Ag1 O13 C54 C57A -174.2(9) . .
C54 O13 C55 C56A 6.1(13) . .
Ag1 O13 C55 C56A -159.9(10) . .
C54 O13 C55 C56B -18.4(14) . .
Ag1 O13 C55 C56B 175.5(12) . .
C85 O11 C82 C83 -32.7(7) . .
Ag2 O11 C82 C83 108.3(5) . .
O11 C82 C83 C84 37.9(7) . .
C82 C83 C84 C85 -29.8(8) . .
C82 O11 C85 C84 12.3(9) . .
Ag2 O11 C85 C84 -124.6(7) . .
C83 C84 C85 O11 10.8(9) . .
O13 C55 C56A C57A -31(2) . .
C56B C55 C56A C57A 51(3) . .
O13 C54 C57B C56B 36(2) . .
C57A C54 C57B C56B -46(2) . .
C55 C56A C57A C54 39(2) . .
O13 C54 C57A C56A -35.5(18) . .
C57B C54 C57A C56A 71(2) . .
C54 C57B C56B C55 -44(2) . .
C56A C55 C56B C57B -66(3) . .
O13 C55 C56B C57B 37.8(19) . .
